data_7204405
loop_
_publ_author_name
'Evans, Ivana Radosavljevic'
'Evans, John S. O.'
'Howard, Judith A. K.'

_publ_section_title
;
 Variable temperature structural study of bismuth lead vanadate,
 BiPb2VO6
;
_journal_issue 9
_journal_name_full 'Journal of Materials Chemistry'
_journal_page_first 2648
_journal_paper_doi 10.1039/b202648a
_journal_volume 12
_journal_year 2002
_chemical_formula_structural 'Bi4 O24 Pb8 V4'
_chemical_formula_sum 'Bi O6 Pb2 V'
_chemical_name_common 'Bismuth Lead Vanadate'
_space_group_IT_number 62
_space_group_name_Hall '-P 2n 2a'
_space_group_name_H-M_alt 'P m c n'
_space_group_crystal_system orthorhombic
_cell_angle_alpha 90
_cell_angle_beta 90
_cell_angle_gamma 90
_cell_length_a 6.03828(1)
_cell_length_b 9.44267(2)
_cell_length_c 12.07438(3)
_cell_volume 688.451(3)
_cod_data_source_file b202648a.txt
_cod_data_source_block comb_final_2_cif
_cod_original_sg_symbol_H-M Pmcn
_cod_original_formula_sum BiPb2VO6
_cod_database_code 7204405

loop_
_space_group_symop_id
_space_group_symop_operation_xyz
1 x,y,z
2 -x+1/2,-y+1/2,z+1/2
3 x+1/2,-y,-z
4 -x,y+1/2,-z+1/2
5 -x,-y,-z
6 x+1/2,y+1/2,-z+1/2
7 -x+1/2,y,z
8 x,-y+1/2,z+1/2

loop_
_atom_site_label
_atom_site_type_symbol
_atom_site_fract_x
_atom_site_fract_y
_atom_site_fract_z
_atom_site_occupancy
_atom_site_b_iso
Bi1 Bi 0.75000 0.0051(6) 0.8974(2) 1 10.5(1)
Pb1 Pb 0.75000 -0.7100(6) 0.0965(4) 1 11.1(2)
Pb2 Pb 0.25000 -0.7116(6) 0.8981(4) 1 10.7(2)
V1 V 0.25000 0.029(1) 0.6894(6) 1 10.1(5)
O11 O 0.48242 0.13250 0.70571 1 41(1)
O12 O 0.25000 -0.10305 0.78707 1 44(2)
O13 O 0.25000 -0.04416 0.56912 1 26(1)
O1 O 0.024(2) -0.8419(7) 0.989(1) 1 9.6(2)

loop_
_cod_changelog_entry_id
_cod_changelog_entry_author
_cod_changelog_entry_date
_cod_changelog_entry_text
1 'Vaitkus, Antanas' 2022-09-15T18:30:00+03:00
;
 Added an explicit space group operation list and updated space group
 information.
;
